data_7121502
loop_
_publ_author_name
'Wang, Kai-Yao'
'Ding, Dong'
'Zhang, Shu'
'Wang, Yanlong'
'Liu, Wei'
'Wang, Shuao'
'Wang, Shuai-Hua'
'Liu, Dan'
'Wang, Cheng'

_publ_section_title
;
 Preparation of thermochromic selenidostannates in deep eutectic solvents.
;
_journal_issue 38
_journal_name_full 'Chemical communications (Cambridge, England)'
_journal_page_first 4806
_journal_page_last 4809
_journal_paper_doi 10.1039/c8cc01614c
_journal_volume 54
_journal_year 2018
_chemical_formula_sum 'C12 H32 N2 Se7 Sn3'
_chemical_formula_weight 1113.18
_space_group_crystal_system orthorhombic
_space_group_IT_number 61
_space_group_name_Hall '-P 2ac 2ab'
_space_group_name_H-M_alt 'P b c a'
_symmetry_space_group_name_Hall '-P 2ac 2ab'
_symmetry_space_group_name_H-M 'P b c a'
_atom_sites_solution_hydrogens geom
_audit_creation_method SHELXL-2014/7
_audit_update_record
;
2018-04-12 deposited with the CCDC.
2018-04-13 downloaded from the CCDC.
;
_cell_angle_alpha 90
_cell_angle_beta 90
_cell_angle_gamma 90
_cell_formula_units_Z 8
_cell_length_a 17.4184(15)
_cell_length_b 13.6963(6)
_cell_length_c 23.9378(14)
_cell_measurement_reflns_used 5993
_cell_measurement_temperature 130(2)
_cell_measurement_theta_max 30.0200
_cell_measurement_theta_min 2.9290
_cell_volume 5710.8(6)
_computing_structure_refinement 'SHELXL-2014/7 (Sheldrick, 2014)'
_diffrn_ambient_temperature 130(2)
_diffrn_measured_fraction_theta_full 0.999
_diffrn_measured_fraction_theta_max 0.999
_diffrn_measurement_device_type 'four-circle diffractometer'
_diffrn_measurement_method '\w scans'
_diffrn_radiation_type MoK\a
_diffrn_radiation_wavelength 0.71073
_diffrn_reflns_av_R_equivalents 0.1252
_diffrn_reflns_av_unetI/netI 0.0656
_diffrn_reflns_Laue_measured_fraction_full 0.999
_diffrn_reflns_Laue_measured_fraction_max 0.999
_diffrn_reflns_limit_h_max 22
_diffrn_reflns_limit_h_min -22
_diffrn_reflns_limit_k_max 17
_diffrn_reflns_limit_k_min -17
_diffrn_reflns_limit_l_max 30
_diffrn_reflns_limit_l_min -30
_diffrn_reflns_number 49440
_diffrn_reflns_point_group_measured_fraction_full 0.999
_diffrn_reflns_point_group_measured_fraction_max 0.999
_diffrn_reflns_theta_full 25.242
_diffrn_reflns_theta_max 27.100
_diffrn_reflns_theta_min 2.772
_diffrn_source 'fine-focus sealed X-ray tube'
_exptl_absorpt_coefficient_mu 11.529
_exptl_absorpt_correction_T_max 1.00000
_exptl_absorpt_correction_T_min 0.42509
_exptl_absorpt_correction_type multi-scan
_exptl_absorpt_process_details
;
CrysAlisPro 1.171.39.28b (Rigaku Oxford Diffraction, 2015)
Empirical absorption correction using spherical harmonics,
 implemented in SCALE3 ABSPACK scaling algorithm.
;
_exptl_crystal_colour YELLOW
_exptl_crystal_density_diffrn 2.589
_exptl_crystal_description PLATE
_exptl_crystal_F_000 4048
_exptl_crystal_size_max 0.110
_exptl_crystal_size_mid 0.080
_exptl_crystal_size_min 0.040
_refine_diff_density_max 2.284
_refine_diff_density_min -1.430
_refine_diff_density_rms 0.307
_refine_ls_extinction_method none
_refine_ls_goodness_of_fit_ref 1.020
_refine_ls_hydrogen_treatment constr
_refine_ls_matrix_type full
_refine_ls_number_parameters 191
_refine_ls_number_reflns 6299
_refine_ls_number_restraints 10
_refine_ls_restrained_S_all 1.020
_refine_ls_R_factor_all 0.1305
_refine_ls_R_factor_gt 0.0888
_refine_ls_shift/su_max 0.000
_refine_ls_shift/su_mean 0.000
_refine_ls_structure_factor_coef Fsqd
_refine_ls_weighting_details 'w=1/[\s^2^(Fo^2^)+(0.0630P)^2^+448.3426P] where P=(Fo^2^+2Fc^2^)/3'
_refine_ls_weighting_scheme calc
_refine_ls_wR_factor_gt 0.1956
_refine_ls_wR_factor_ref 0.2185
_reflns_Friedel_coverage 0.000
_reflns_number_gt 4419
_reflns_number_total 6299
_reflns_threshold_expression 'I > 2\s(I)'
_cod_data_source_file c8cc01614c2.cif
_cod_data_source_block 2-130K
_cod_depositor_comments 'Adding full bibliography for 7121499--7121514.cif.'
_cod_original_cell_volume 5710.8(7)
_cod_database_code 7121502
_shelx_shelxl_version_number 2014/7
_shelx_space_group_comment
;
The symmetry employed for this shelxl refinement is uniquely defined
by the following loop, which should always be used as a source of
symmetry information in preference to the above space-group names.
They are only intended as comments.
;

loop_
_space_group_symop_operation_xyz
'x, y, z'
'-x+1/2, -y, z+1/2'
'-x, y+1/2, -z+1/2'
'x+1/2, -y+1/2, -z'
'-x, -y, -z'
'x-1/2, y, -z-1/2'
'x, -y-1/2, z-1/2'
'-x-1/2, y-1/2, z'

loop_
_atom_site_label
_atom_site_type_symbol
_atom_site_fract_x
_atom_site_fract_y
_atom_site_fract_z
_atom_site_U_iso_or_equiv
_atom_site_adp_type
_atom_site_occupancy
_atom_site_site_symmetry_order
_atom_site_calc_flag
_atom_site_refinement_flags_posn
_atom_site_refinement_flags_adp
Sn1 Sn -0.00306(8) 0.02171(8) 0.42380(5) 0.0272(3) Uani 1 1 d . .
Sn2 Sn -0.00283(9) 0.19489(8) 0.30250(5) 0.0308(3) Uani 1 1 d . .
Sn3 Sn -0.00527(8) -0.07707(8) 0.27675(5) 0.0296(3) Uani 1 1 d . .
Se1 Se -0.06280(13) -0.12339(13) 0.37184(7) 0.0335(5) Uani 1 1 d . .
Se2 Se -0.05977(13) 0.19022(13) 0.40144(7) 0.0328(4) Uani 1 1 d . .
Se3 Se -0.06315(14) 0.07537(13) 0.23260(8) 0.0398(5) Uani 1 1 d . .
Se4 Se 0.10603(12) 0.00244(15) 0.49225(7) 0.0333(4) Uani 1 1 d . .
Se5 Se 0.09290(11) 0.04618(12) 0.33415(7) 0.0290(4) Uani 1 1 d . .
Se6 Se -0.10455(13) 0.33052(13) 0.26721(9) 0.0402(5) Uani 1 1 d . .
Se7 Se 0.10613(13) 0.30665(14) 0.27656(9) 0.0399(5) Uani 1 1 d . .
N1 N 0.2053(13) 0.0945(14) 0.1550(10) 0.062(6) Uani 1 1 d D .
N2 N 0.201(2) -0.265(3) 0.4069(16) 0.147(19) Uani 1 1 d D .
C1 C 0.234(2) 0.199(2) 0.149(2) 0.14(2) Uani 1 1 d . .
H1A H 0.2893 0.2006 0.1557 0.213 Uiso 1 1 calc R U
H1B H 0.2235 0.2214 0.1105 0.213 Uiso 1 1 calc R U
H1C H 0.2074 0.2408 0.1754 0.213 Uiso 1 1 calc R U
C2 C 0.1243(17) 0.078(3) 0.146(2) 0.15(2) Uani 1 1 d . .
H2A H 0.0946 0.1197 0.1713 0.219 Uiso 1 1 calc R U
H2B H 0.1113 0.0944 0.1072 0.219 Uiso 1 1 calc R U
H2C H 0.1121 0.0095 0.1532 0.219 Uiso 1 1 calc R U
C9 C 0.121(3) -0.268(6) 0.418(2) 0.22(4) Uani 1 1 d . .
H9A H 0.0928 -0.2857 0.3844 0.323 Uiso 1 1 calc R U
H9B H 0.1107 -0.3174 0.4474 0.323 Uiso 1 1 calc R U
H9C H 0.1036 -0.2042 0.4316 0.323 Uiso 1 1 calc R U
C4 C 0.246(3) 0.031(3) 0.116(2) 0.18(3) Uani 1 1 d D .
H4A H 0.2938 0.0129 0.1357 0.216 Uiso 1 1 calc R U
H4B H 0.2612 0.0740 0.0850 0.216 Uiso 1 1 calc R U
C3 C 0.230(3) 0.063(4) 0.2115(15) 0.16(2) Uani 1 1 d . .
H3A H 0.2854 0.0750 0.2158 0.244 Uiso 1 1 calc R U
H3B H 0.2019 0.0993 0.2399 0.244 Uiso 1 1 calc R U
H3C H 0.2202 -0.0073 0.2159 0.244 Uiso 1 1 calc R U
C8 C 0.227(2) -0.338(4) 0.367(3) 0.20(3) Uani 1 1 d . .
H8A H 0.2828 -0.3313 0.3614 0.306 Uiso 1 1 calc R U
H8B H 0.2162 -0.4035 0.3818 0.306 Uiso 1 1 calc R U
H8C H 0.2007 -0.3290 0.3315 0.306 Uiso 1 1 calc R U
C7 C 0.216(5) -0.158(5) 0.379(3) 0.27(4) Uani 1 1 d . .
H7A H 0.2706 -0.1505 0.3695 0.399 Uiso 1 1 calc R U
H7B H 0.1854 -0.1518 0.3444 0.399 Uiso 1 1 calc R U
H7C H 0.2008 -0.1065 0.4051 0.399 Uiso 1 1 calc R U
C5 C 0.219(4) -0.059(3) 0.090(3) 0.31(5) Uiso 1 1 d D .
H5A H 0.2671 -0.0951 0.0814 0.368 Uiso 1 1 calc R U
H5B H 0.1946 -0.0957 0.1206 0.368 Uiso 1 1 calc R U
C11 C 0.336(3) -0.209(7) 0.452(3) 0.34(6) Uiso 1 1 d D .
H11A H 0.3327 -0.1398 0.4400 0.413 Uiso 1 1 calc R U
H11B H 0.3598 -0.2440 0.4208 0.413 Uiso 1 1 calc R U
C12 C 0.397(3) -0.207(6) 0.494(3) 0.26(4) Uiso 1 1 d D .
H12A H 0.4432 -0.1780 0.4782 0.392 Uiso 1 1 calc R U
H12B H 0.3801 -0.1674 0.5264 0.392 Uiso 1 1 calc R U
H12C H 0.4077 -0.2734 0.5069 0.392 Uiso 1 1 calc R U
C10 C 0.256(3) -0.241(5) 0.4504(18) 0.22(3) Uiso 1 1 d D .
H10A H 0.2560 -0.3003 0.4741 0.260 Uiso 1 1 calc R U
H10B H 0.2286 -0.1909 0.4725 0.260 Uiso 1 1 calc R U
C6 C 0.170(5) -0.081(6) 0.042(4) 0.379 Uiso 1 1 d D U
H6A H 0.1657 -0.1519 0.0370 0.568 Uiso 1 1 calc R U
H6B H 0.1189 -0.0531 0.0476 0.568 Uiso 1 1 calc R U
H6C H 0.1926 -0.0525 0.0078 0.568 Uiso 1 1 calc R U

loop_
_atom_site_aniso_label
_atom_site_aniso_U_11
_atom_site_aniso_U_22
_atom_site_aniso_U_33
_atom_site_aniso_U_23
_atom_site_aniso_U_13
_atom_site_aniso_U_12
Sn1 0.0415(7) 0.0194(5) 0.0208(5) 0.0016(4) -0.0030(5) 0.0012(5)
Sn2 0.0509(8) 0.0162(5) 0.0253(6) 0.0035(4) 0.0027(6) 0.0016(5)
Sn3 0.0477(8) 0.0160(5) 0.0252(6) -0.0037(4) -0.0001(6) 0.0027(5)
Se1 0.0515(13) 0.0209(8) 0.0282(9) 0.0004(7) 0.0003(9) -0.0074(8)
Se2 0.0515(13) 0.0214(8) 0.0256(8) 0.0008(7) 0.0037(8) 0.0072(8)
Se3 0.0682(15) 0.0240(9) 0.0271(9) 0.0014(7) -0.0110(9) 0.0076(9)
Se4 0.0349(11) 0.0429(10) 0.0219(8) 0.0033(7) -0.0028(8) 0.0003(9)
Se5 0.0437(11) 0.0168(7) 0.0263(8) -0.0008(6) 0.0010(8) -0.0022(7)
Se6 0.0469(13) 0.0212(8) 0.0526(12) 0.0160(8) 0.0057(10) 0.0031(8)
Se7 0.0501(13) 0.0266(9) 0.0429(11) 0.0151(8) -0.0042(10) -0.0035(9)
N1 0.067(15) 0.043(11) 0.076(15) 0.014(10) 0.011(12) -0.005(10)
N2 0.14(3) 0.17(4) 0.13(3) -0.09(3) -0.08(3) 0.12(3)
C1 0.11(3) 0.06(2) 0.25(6) -0.01(3) 0.07(4) -0.01(2)
C2 0.030(17) 0.17(4) 0.24(5) 0.14(4) 0.00(2) -0.01(2)
C9 0.13(5) 0.39(11) 0.13(4) -0.15(6) 0.00(4) 0.05(6)
C4 0.19(5) 0.14(4) 0.21(5) -0.13(4) 0.11(4) -0.10(4)
C3 0.23(6) 0.19(5) 0.07(2) -0.02(3) -0.03(3) -0.06(5)
C8 0.09(3) 0.19(5) 0.33(8) -0.19(5) -0.01(4) 0.06(3)
C7 0.31(10) 0.25(8) 0.24(8) -0.18(7) 0.01(7) 0.05(8)

loop_
_atom_type_symbol
_atom_type_description
_atom_type_scat_dispersion_real
_atom_type_scat_dispersion_imag
_atom_type_scat_source
C C 0.0033 0.0016 'International Tables Vol C Tables 4.2.6.8 and 6.1.1.4'
H H 0.0000 0.0000 'International Tables Vol C Tables 4.2.6.8 and 6.1.1.4'
N N 0.0061 0.0033 'International Tables Vol C Tables 4.2.6.8 and 6.1.1.4'
Se Se -0.0929 2.2259 'International Tables Vol C Tables 4.2.6.8 and 6.1.1.4'
Sn Sn -0.6537 1.4246 'International Tables Vol C Tables 4.2.6.8 and 6.1.1.4'

loop_
_geom_angle_atom_site_label_1
_geom_angle_atom_site_label_2
_geom_angle_atom_site_label_3
_geom_angle
_geom_angle_site_symmetry_1
_geom_angle_site_symmetry_3
Se4 Sn1 Se1 122.64(8) . .
Se4 Sn1 Se2 121.29(8) . .
Se1 Sn1 Se2 116.07(8) . .
Se4 Sn1 Se4 90.23(7) . 5_556
Se1 Sn1 Se4 89.80(7) . 5_556
Se2 Sn1 Se4 90.55(7) . 5_556
Se4 Sn1 Se5 93.55(7) . .
Se1 Sn1 Se5 87.85(7) . .
Se2 Sn1 Se5 87.79(6) . .
Se4 Sn1 Se5 176.20(8) 5_556 .
Se7 Sn2 Se3 122.41(9) . .
Se7 Sn2 Se2 122.28(8) . .
Se3 Sn2 Se2 115.30(8) . .
Se7 Sn2 Se6 89.95(7) . .
Se3 Sn2 Se6 88.07(8) . .
Se2 Sn2 Se6 92.99(7) . .
Se7 Sn2 Se5 93.52(8) . .
Se3 Sn2 Se5 87.43(7) . .
Se2 Sn2 Se5 87.79(6) . .
Se6 Sn2 Se5 175.33(8) . .
Se6 Sn3 Se3 122.54(9) 3_545 .
Se6 Sn3 Se1 122.80(8) 3_545 .
Se3 Sn3 Se1 114.58(8) . .
Se6 Sn3 Se7 90.01(7) 3_545 3_545
Se3 Sn3 Se7 91.72(8) . 3_545
Se1 Sn3 Se7 91.11(8) . 3_545
Se6 Sn3 Se5 92.56(8) 3_545 .
Se3 Sn3 Se5 87.17(7) . .
Se1 Sn3 Se5 87.23(6) . .
Se7 Sn3 Se5 177.41(8) 3_545 .
Sn1 Se1 Sn3 94.60(7) . .
Sn1 Se2 Sn2 93.79(7) . .
Sn3 Se3 Sn2 95.18(8) . .
Sn1 Se4 Sn1 89.77(7) . 5_556
Sn2 Se5 Sn1 86.34(7) . .
Sn2 Se5 Sn3 86.57(7) . .
Sn1 Se5 Sn3 86.41(7) . .
Sn3 Se6 Sn2 88.75(8) 3 .
Sn2 Se7 Sn3 89.12(8) . 3
C2 N1 C4 107(3) . .
C2 N1 C3 112(3) . .
C4 N1 C3 105(3) . .
C2 N1 C1 117(3) . .
C4 N1 C1 110(3) . .
C3 N1 C1 106(3) . .
C9 N2 C10 121(4) . .
C9 N2 C8 114(4) . .
C10 N2 C8 115(4) . .
C9 N2 C7 105(4) . .
C10 N2 C7 89(4) . .
C8 N2 C7 107(5) . .
N1 C4 C5 129(3) . .
C6 C5 C4 134(4) . .
C10 C11 C12 136(4) . .
N2 C10 C11 136(4) . .

loop_
_geom_bond_atom_site_label_1
_geom_bond_atom_site_label_2
_geom_bond_distance
_geom_bond_site_symmetry_2
Sn1 Se4 2.523(2) .
Sn1 Se1 2.565(2) .
Sn1 Se2 2.567(2) .
Sn1 Se4 2.714(2) 5_556
Sn1 Se5 2.741(2) .
Sn2 Se7 2.516(3) .
Sn2 Se3 2.566(2) .
Sn2 Se2 2.568(2) .
Sn2 Se6 2.702(2) .
Sn2 Se5 2.739(2) .
Sn3 Se6 2.524(2) 3_545
Sn3 Se3 2.548(2) .
Sn3 Se1 2.567(2) .
Sn3 Se7 2.693(2) 3_545
Sn3 Se5 2.768(2) .
Se4 Sn1 2.714(2) 5_556
Se6 Sn3 2.524(2) 3
Se7 Sn3 2.693(2) 3
N1 C2 1.44(4) .
N1 C4 1.453(18) .
N1 C3 1.49(4) .
N1 C1 1.52(4) .
N2 C9 1.43(6) .
N2 C10 1.448(19) .
N2 C8 1.45(4) .
N2 C7 1.64(9) .
C4 C5 1.467(19) .
C5 C6 1.46(2) .
C11 C10 1.46(2) .
C11 C12 1.46(2) .

loop_
_geom_hbond_atom_site_label_D
_geom_hbond_atom_site_label_H
_geom_hbond_atom_site_label_A
_geom_hbond_distance_DH
_geom_hbond_distance_HA
_geom_hbond_distance_DA
_geom_hbond_angle_DHA
_geom_hbond_site_symmetry_A
C1 H1A Se2 0.98 2.97 3.79(4) 142.3 6_656
C1 H1C Se7 0.98 3.13 4.07(4) 160.6 .
C2 H2C Se6 0.98 3.11 3.99(3) 151.0 3_545
C9 H9C Se4 0.98 3.18 4.12(6) 160.1 .
C4 H4A Se1 0.99 3.12 3.96(5) 143.1 6_656
C3 H3A Se3 0.98 2.91 3.84(5) 158.8 6_656
C3 H3B Se5 0.98 3.04 3.80(5) 135.2 .
C3 H3C Se6 0.98 3.03 3.89(5) 148.5 3_545
C8 H8A Se5 0.98 2.82 3.60(4) 137.1 8_655
C8 H8C Se3 0.98 3.13 3.91(5) 137.4 3_545
C7 H7A Se7 0.98 3.15 3.98(7) 143.1 8_655
C7 H7B Se5 0.98 3.16 3.68(8) 114.4 .
C7 H7B Se6 0.98 3.03 4.00(7) 169.3 3_545
C7 H7C Se4 0.98 3.05 3.98(6) 159.6 .
C5 H5A Se1 0.99 3.19 4.01(7) 140.9 6_656
